data_2227184
loop_
_publ_author_name
'Xu, Feng'
'Yang, Zhen-Zhen'
'Chen, Xiao-Fang'
'Zheng, Wen-Xiu'

_publ_section_title
;
 1-Benzoyl-3,6-diphenyl-1,4-dihydro-1,2,4,5-tetrazine
;
_journal_coeditor_code BQ2236
_journal_issue 10
_journal_name_full 'Acta Crystallographica Section E'
_journal_page_first o2664
_journal_paper_doi 10.1107/S1600536810038067
_journal_volume 66
_journal_year 2010
_chemical_formula_iupac 'C21 H16 N4 O'
_chemical_formula_moiety 'C21 H16 N4 O'
_chemical_formula_sum 'C21 H16 N4 O'
_chemical_formula_weight 340.38
_chemical_name_systematic
;
1-Benzoyl-3,6-diphenyl-1,4-dihydro-1,2,4,5-tetrazine
;
_space_group_IT_number 19
_symmetry_cell_setting orthorhombic
_symmetry_space_group_name_Hall 'P 2ac 2ab'
_symmetry_space_group_name_H-M 'P 21 21 21'
_atom_sites_solution_hydrogens geom
_atom_sites_solution_primary direct
_atom_sites_solution_secondary difmap
_audit_creation_method SHELXL-97
_cell_angle_alpha 90.00
_cell_angle_beta 90.00
_cell_angle_gamma 90.00
_cell_formula_units_Z 4
_cell_length_a 7.1100(19)
_cell_length_b 12.115(3)
_cell_length_c 19.884(6)
_cell_measurement_reflns_used 2254
_cell_measurement_temperature 93(2)
_cell_measurement_theta_max 27.48
_cell_measurement_theta_min 3.38
_cell_volume 1712.8(8)
_computing_cell_refinement 'CrystalClear (Rigaku/MSC, 2008)'
_computing_data_collection 'CrystalClear (Rigaku/MSC, 2008)'
_computing_data_reduction 'CrystalClear (Rigaku/MSC, 2008)'
_computing_molecular_graphics 'SHELXTL (Sheldrick, 2008)'
_computing_publication_material 'SHELXL97 (Sheldrick, 2008)'
_computing_structure_refinement 'SHELXL97 (Sheldrick, 2008)'
_computing_structure_solution 'SHELXS97 (Sheldrick, 2008)'
_diffrn_ambient_temperature 93(2)
_diffrn_detector_area_resol_mean 28.5714
_diffrn_measured_fraction_theta_full 0.998
_diffrn_measured_fraction_theta_max 0.998
_diffrn_measurement_device_type 'Rigaku AFC10/Saturn724+'
_diffrn_measurement_method '\f and \w'
_diffrn_radiation_monochromator graphite
_diffrn_radiation_source 'Rotating Anode'
_diffrn_radiation_type MoK\a
_diffrn_radiation_wavelength 0.71073
_diffrn_reflns_av_R_equivalents 0.0317
_diffrn_reflns_av_sigmaI/netI 0.0217
_diffrn_reflns_limit_h_max 9
_diffrn_reflns_limit_h_min -9
_diffrn_reflns_limit_k_max 14
_diffrn_reflns_limit_k_min -15
_diffrn_reflns_limit_l_max 25
_diffrn_reflns_limit_l_min -24
_diffrn_reflns_number 13708
_diffrn_reflns_theta_full 27.48
_diffrn_reflns_theta_max 27.48
_diffrn_reflns_theta_min 3.04
_diffrn_standards_decay_% 0
_diffrn_standards_interval_count 0
_diffrn_standards_interval_time 0
_diffrn_standards_number 0
_exptl_absorpt_coefficient_mu 0.085
_exptl_absorpt_correction_type none
_exptl_crystal_colour yellow
_exptl_crystal_density_diffrn 1.320
_exptl_crystal_density_method 'not measured'
_exptl_crystal_description column
_exptl_crystal_F_000 712
_exptl_crystal_size_max 0.43
_exptl_crystal_size_mid 0.27
_exptl_crystal_size_min 0.27
_refine_diff_density_max 0.232
_refine_diff_density_min -0.195
_refine_ls_extinction_method none
_refine_ls_goodness_of_fit_ref 1.000
_refine_ls_hydrogen_treatment mixed
_refine_ls_matrix_type full
_refine_ls_number_parameters 239
_refine_ls_number_reflns 2254
_refine_ls_number_restraints 0
_refine_ls_restrained_S_all 1.000
_refine_ls_R_factor_all 0.0366
_refine_ls_R_factor_gt 0.0334
_refine_ls_shift/su_max 0.001
_refine_ls_shift/su_mean 0.000
_refine_ls_structure_factor_coef Fsqd
_refine_ls_weighting_details 'calc w=1/[\s^2^(Fo^2^)+(0.0577P)^2^+0.1960P] where P=(Fo^2^+2Fc^2^)/3'
_refine_ls_weighting_scheme calc
_refine_ls_wR_factor_gt 0.0827
_refine_ls_wR_factor_ref 0.0845
_reflns_number_gt 2128
_reflns_number_total 2254
_reflns_threshold_expression I>2sigma(I)
_cod_data_source_file bq2236.cif
_cod_data_source_block I
_cod_original_cell_volume 1712.7(8)
_cod_database_code 2227184
_cod_database_fobs_code 2227184

loop_
_symmetry_equiv_pos_as_xyz
'x, y, z'
'-x+1/2, -y, z+1/2'
'-x, y+1/2, -z+1/2'
'x+1/2, -y+1/2, -z'

loop_
_atom_site_type_symbol
_atom_site_label
_atom_site_fract_x
_atom_site_fract_y
_atom_site_fract_z
_atom_site_U_iso_or_equiv
_atom_site_adp_type
_atom_site_calc_flag
_atom_site_refinement_flags
_atom_site_occupancy
_atom_site_disorder_assembly
_atom_site_disorder_group
O O1 0.41566(18) 0.55133(9) 0.57735(6) 0.0169(3) Uani d . 1 . .
N N1 0.1772(2) 0.56642(12) 0.50300(7) 0.0160(3) Uani d . 1 . .
N N2 0.1136(2) 0.55047(12) 0.43512(7) 0.0166(3) Uani d . 1 . .
N N4 0.0860(2) 0.74205(12) 0.44154(7) 0.0166(3) Uani d . 1 . .
N N5 0.0366(2) 0.74009(12) 0.50949(7) 0.0171(3) Uani d . 1 . .
C C3 0.0818(2) 0.64438(14) 0.40646(8) 0.0155(3) Uani d . 1 . .
C C6 0.0824(2) 0.65060(13) 0.53963(8) 0.0153(3) Uani d . 1 . .
C C7 0.0230(2) 0.62957(14) 0.60945(8) 0.0166(4) Uani d . 1 . .
C C8 0.0051(3) 0.52210(15) 0.63299(9) 0.0203(4) Uani d . 1 . .
H H8 0.0357 0.4620 0.6043 0.024 Uiso calc R 1 . .
C C9 -0.0570(3) 0.50186(15) 0.69807(9) 0.0237(4) Uani d . 1 . .
H H9 -0.0689 0.4281 0.7137 0.028 Uiso calc R 1 . .
C C10 -0.1015(3) 0.58866(16) 0.74016(9) 0.0234(4) Uani d . 1 . .
H H10 -0.1438 0.5747 0.7847 0.028 Uiso calc R 1 . .
C C11 -0.0842(3) 0.69637(16) 0.71726(9) 0.0230(4) Uani d . 1 . .
H H11 -0.1144 0.7561 0.7463 0.028 Uiso calc R 1 . .
C C12 -0.0230(3) 0.71750(15) 0.65229(9) 0.0197(4) Uani d . 1 . .
H H12 -0.0124 0.7914 0.6368 0.024 Uiso calc R 1 . .
C C13 0.0390(2) 0.64618(14) 0.33354(8) 0.0163(3) Uani d . 1 . .
C C14 0.1052(3) 0.55940(15) 0.29386(9) 0.0203(4) Uani d . 1 . .
H H14 0.1729 0.5004 0.3140 0.024 Uiso calc R 1 . .
C C15 0.0725(3) 0.55907(16) 0.22504(9) 0.0225(4) Uani d . 1 . .
H H15 0.1169 0.4996 0.1982 0.027 Uiso calc R 1 . .
C C16 -0.0250(3) 0.64547(16) 0.19537(9) 0.0217(4) Uani d . 1 . .
H H16 -0.0468 0.6453 0.1482 0.026 Uiso calc R 1 . .
C C17 -0.0907(3) 0.73210(16) 0.23452(9) 0.0234(4) Uani d . 1 . .
H H17 -0.1570 0.7914 0.2141 0.028 Uiso calc R 1 . .
C C18 -0.0594(3) 0.73225(15) 0.30386(9) 0.0200(4) Uani d . 1 . .
H H18 -0.1054 0.7913 0.3307 0.024 Uiso calc R 1 . .
C C19 0.3449(2) 0.52356(13) 0.52322(8) 0.0141(3) Uani d . 1 . .
C C20 0.4384(2) 0.44072(14) 0.47866(8) 0.0153(3) Uani d . 1 . .
C C21 0.6317(3) 0.45175(15) 0.46805(9) 0.0197(4) Uani d . 1 . .
H H21 0.6976 0.5123 0.4872 0.024 Uiso calc R 1 . .
C C22 0.7276(3) 0.37442(15) 0.42963(10) 0.0242(4) Uani d . 1 . .
H H22 0.8583 0.3833 0.4211 0.029 Uiso calc R 1 . .
C C23 0.6319(3) 0.28419(16) 0.40369(9) 0.0221(4) Uani d . 1 . .
H H23 0.6978 0.2302 0.3782 0.027 Uiso calc R 1 . .
C C24 0.4404(3) 0.27244(15) 0.41477(8) 0.0207(4) Uani d . 1 . .
H H24 0.3757 0.2104 0.3969 0.025 Uiso calc R 1 . .
C C25 0.3424(3) 0.35102(14) 0.45181(9) 0.0187(4) Uani d . 1 . .
H H25 0.2108 0.3435 0.4587 0.022 Uiso calc R 1 . .
H H4N 0.048(3) 0.8053(17) 0.4209(10) 0.020(5) Uiso d . 1 . .

loop_
_atom_site_aniso_label
_atom_site_aniso_U_11
_atom_site_aniso_U_22
_atom_site_aniso_U_33
_atom_site_aniso_U_12
_atom_site_aniso_U_13
_atom_site_aniso_U_23
O1 0.0209(6) 0.0155(6) 0.0144(5) -0.0013(5) -0.0018(5) 0.0010(4)
N1 0.0183(7) 0.0151(7) 0.0145(6) 0.0020(6) -0.0008(6) -0.0025(6)
N2 0.0181(7) 0.0185(7) 0.0132(6) 0.0027(6) -0.0010(6) -0.0031(6)
N4 0.0226(7) 0.0142(7) 0.0129(6) 0.0022(6) 0.0006(6) -0.0005(5)
N5 0.0198(7) 0.0172(7) 0.0145(7) 0.0004(6) 0.0018(6) -0.0028(5)
C3 0.0140(8) 0.0153(8) 0.0171(7) 0.0000(7) 0.0003(6) -0.0029(6)
C6 0.0164(8) 0.0126(8) 0.0170(8) 0.0012(7) -0.0021(6) -0.0039(6)
C7 0.0140(8) 0.0185(9) 0.0172(8) -0.0001(7) -0.0017(6) -0.0020(7)
C8 0.0201(9) 0.0174(8) 0.0233(8) -0.0022(7) 0.0023(7) -0.0025(7)
C9 0.0226(9) 0.0227(10) 0.0256(9) -0.0035(8) 0.0032(8) 0.0035(7)
C10 0.0214(9) 0.0323(10) 0.0165(8) -0.0013(8) 0.0031(7) 0.0020(7)
C11 0.0239(9) 0.0273(10) 0.0179(8) 0.0037(8) 0.0005(7) -0.0052(7)
C12 0.0231(9) 0.0179(8) 0.0181(8) 0.0039(8) -0.0008(7) -0.0019(7)
C13 0.0141(8) 0.0184(8) 0.0162(7) -0.0025(7) 0.0005(6) -0.0009(6)
C14 0.0222(9) 0.0180(9) 0.0206(8) 0.0016(7) -0.0017(7) -0.0019(7)
C15 0.0240(9) 0.0241(9) 0.0195(8) -0.0004(9) 0.0015(7) -0.0060(7)
C16 0.0200(8) 0.0303(10) 0.0148(7) -0.0042(8) -0.0006(7) -0.0006(7)
C17 0.0235(9) 0.0256(10) 0.0210(8) 0.0022(8) -0.0044(7) 0.0016(7)
C18 0.0197(9) 0.0213(9) 0.0191(8) 0.0023(8) -0.0005(7) -0.0023(7)
C19 0.0173(8) 0.0108(7) 0.0143(7) -0.0013(7) 0.0017(6) 0.0027(6)
C20 0.0197(8) 0.0141(8) 0.0121(7) 0.0015(7) -0.0004(6) 0.0017(6)
C21 0.0189(9) 0.0183(9) 0.0219(8) -0.0006(7) -0.0013(7) 0.0003(7)
C22 0.0180(9) 0.0276(10) 0.0269(9) 0.0035(8) 0.0017(7) -0.0001(8)
C23 0.0254(10) 0.0218(9) 0.0192(8) 0.0093(8) 0.0009(7) -0.0007(7)
C24 0.0262(9) 0.0162(8) 0.0197(8) 0.0018(8) -0.0054(7) -0.0025(7)
C25 0.0191(8) 0.0162(8) 0.0208(8) 0.0008(8) -0.0011(7) -0.0008(7)

loop_
_atom_type_symbol
_atom_type_description
_atom_type_scat_dispersion_real
_atom_type_scat_dispersion_imag
_atom_type_scat_source
C C 0.0033 0.0000 'International Tables Vol C Tables 4.2.6.8 and 6.1.1.4'
H H 0.0000 0.0000 'International Tables Vol C Tables 4.2.6.8 and 6.1.1.4'
N N 0.0061 0.0000 'International Tables Vol C Tables 4.2.6.8 and 6.1.1.4'
O O 0.0106 0.0000 'International Tables Vol C Tables 4.2.6.8 and 6.1.1.4'

loop_
_geom_angle_atom_site_label_1
_geom_angle_atom_site_label_2
_geom_angle_atom_site_label_3
_geom_angle_site_symmetry_1
_geom_angle_site_symmetry_3
_geom_angle
_geom_angle_publ_flag
C19 N1 C6 . . 122.48(14) ?
C19 N1 N2 . . 120.12(13) ?
C6 N1 N2 . . 115.36(14) ?
C3 N2 N1 . . 110.55(13) ?
C3 N4 N5 . . 118.11(14) ?
C3 N4 H4N . . 119.3(13) ?
N5 N4 H4N . . 112.0(13) ?
C6 N5 N4 . . 113.79(14) ?
N2 C3 N4 . . 122.04(14) ?
N2 C3 C13 . . 118.71(15) ?
N4 C3 C13 . . 119.25(15) ?
N5 C6 N1 . . 119.17(15) ?
N5 C6 C7 . . 120.97(15) ?
N1 C6 C7 . . 119.61(15) ?
C8 C7 C12 . . 119.05(16) ?
C8 C7 C6 . . 120.39(15) ?
C12 C7 C6 . . 120.52(15) ?
C9 C8 C7 . . 120.56(17) ?
C9 C8 H8 . . 119.7 ?
C7 C8 H8 . . 119.7 ?
C10 C9 C8 . . 120.20(17) ?
C10 C9 H9 . . 119.9 ?
C8 C9 H9 . . 119.9 ?
C9 C10 C11 . . 119.80(16) ?
C9 C10 H10 . . 120.1 ?
C11 C10 H10 . . 120.1 ?
C12 C11 C10 . . 120.47(17) ?
C12 C11 H11 . . 119.8 ?
C10 C11 H11 . . 119.8 ?
C11 C12 C7 . . 119.92(17) ?
C11 C12 H12 . . 120.0 ?
C7 C12 H12 . . 120.0 ?
C18 C13 C14 . . 119.71(15) ?
C18 C13 C3 . . 122.06(15) ?
C14 C13 C3 . . 118.20(16) ?
C15 C14 C13 . . 120.18(17) ?
C15 C14 H14 . . 119.9 ?
C13 C14 H14 . . 119.9 ?
C16 C15 C14 . . 120.06(17) ?
C16 C15 H15 . . 120.0 ?
C14 C15 H15 . . 120.0 ?
C15 C16 C17 . . 120.02(16) ?
C15 C16 H16 . . 120.0 ?
C17 C16 H16 . . 120.0 ?
C16 C17 C18 . . 120.08(18) ?
C16 C17 H17 . . 120.0 ?
C18 C17 H17 . . 120.0 ?
C13 C18 C17 . . 119.95(17) ?
C13 C18 H18 . . 120.0 ?
C17 C18 H18 . . 120.0 ?
O1 C19 N1 . . 120.69(15) ?
O1 C19 C20 . . 121.22(15) ?
N1 C19 C20 . . 118.08(14) ?
C25 C20 C21 . . 120.00(17) ?
C25 C20 C19 . . 122.27(16) ?
C21 C20 C19 . . 117.59(16) ?
C22 C21 C20 . . 120.15(18) ?
C22 C21 H21 . . 119.9 ?
C20 C21 H21 . . 119.9 ?
C23 C22 C21 . . 119.68(18) ?
C23 C22 H22 . . 120.2 ?
C21 C22 H22 . . 120.2 ?
C24 C23 C22 . . 120.24(18) ?
C24 C23 H23 . . 119.9 ?
C22 C23 H23 . . 119.9 ?
C23 C24 C25 . . 120.37(18) ?
C23 C24 H24 . . 119.8 ?
C25 C24 H24 . . 119.8 ?
C20 C25 C24 . . 119.52(17) ?
C20 C25 H25 . . 120.2 ?
C24 C25 H25 . . 120.2 ?

loop_
_geom_bond_atom_site_label_1
_geom_bond_atom_site_label_2
_geom_bond_site_symmetry_2
_geom_bond_distance
_geom_bond_publ_flag
O1 C19 . 1.235(2) ?
N1 C19 . 1.361(2) ?
N1 C6 . 1.423(2) ?
N1 N2 . 1.4363(19) ?
N2 C3 . 1.292(2) ?
N4 C3 . 1.374(2) ?
N4 N5 . 1.3961(19) ?
N4 H4N . 0.91(2) ?
N5 C6 . 1.281(2) ?
C3 C13 . 1.482(2) ?
C6 C7 . 1.473(2) ?
C7 C8 . 1.389(3) ?
C7 C12 . 1.403(2) ?
C8 C9 . 1.389(3) ?
C8 H8 . 0.9500 ?
C9 C10 . 1.381(3) ?
C9 H9 . 0.9500 ?
C10 C11 . 1.388(3) ?
C10 H10 . 0.9500 ?
C11 C12 . 1.387(2) ?
C11 H11 . 0.9500 ?
C12 H12 . 0.9500 ?
C13 C18 . 1.387(2) ?
C13 C14 . 1.396(2) ?
C14 C15 . 1.388(2) ?
C14 H14 . 0.9500 ?
C15 C16 . 1.387(3) ?
C15 H15 . 0.9500 ?
C16 C17 . 1.388(3) ?
C16 H16 . 0.9500 ?
C17 C18 . 1.397(2) ?
C17 H17 . 0.9500 ?
C18 H18 . 0.9500 ?
C19 C20 . 1.495(2) ?
C20 C25 . 1.390(2) ?
C20 C21 . 1.396(2) ?
C21 C22 . 1.388(3) ?
C21 H21 . 0.9500 ?
C22 C23 . 1.387(3) ?
C22 H22 . 0.9500 ?
C23 C24 . 1.387(3) ?
C23 H23 . 0.9500 ?
C24 C25 . 1.391(3) ?
C24 H24 . 0.9500 ?
C25 H25 . 0.9500 ?

loop_
_geom_hbond_atom_site_label_D
_geom_hbond_atom_site_label_H
_geom_hbond_atom_site_label_A
_geom_hbond_site_symmetry_A
_geom_hbond_distance_DH
_geom_hbond_distance_HA
_geom_hbond_distance_DA
_geom_hbond_angle_DHA
N4 H4N O1 4_466 0.91(2) 1.97(2) 2.806(2) 150.9(18)

loop_
_geom_torsion_atom_site_label_1
_geom_torsion_atom_site_label_2
_geom_torsion_atom_site_label_3
_geom_torsion_atom_site_label_4
_geom_torsion_site_symmetry_1
_geom_torsion_site_symmetry_2
_geom_torsion_site_symmetry_3
_geom_torsion_site_symmetry_4
_geom_torsion
_geom_torsion_publ_flag
C19 N1 N2 C3 . . . . -123.18(17) ?
C6 N1 N2 C3 . . . . 41.0(2) ?
C3 N4 N5 C6 . . . . 33.1(2) ?
N1 N2 C3 N4 . . . . -8.0(2) ?
N1 N2 C3 C13 . . . . 172.13(14) ?
N5 N4 C3 N2 . . . . -30.0(2) ?
N5 N4 C3 C13 . . . . 149.85(15) ?
N4 N5 C6 N1 . . . . 0.9(2) ?
N4 N5 C6 C7 . . . . -173.36(15) ?
C19 N1 C6 N5 . . . . 124.94(18) ?
N2 N1 C6 N5 . . . . -38.8(2) ?
C19 N1 C6 C7 . . . . -60.7(2) ?
N2 N1 C6 C7 . . . . 135.50(16) ?
N5 C6 C7 C8 . . . . 154.45(17) ?
N1 C6 C7 C8 . . . . -19.8(2) ?
N5 C6 C7 C12 . . . . -23.1(3) ?
N1 C6 C7 C12 . . . . 162.63(17) ?
C12 C7 C8 C9 . . . . -0.1(3) ?
C6 C7 C8 C9 . . . . -177.77(17) ?
C7 C8 C9 C10 . . . . -0.1(3) ?
C8 C9 C10 C11 . . . . 0.1(3) ?
C9 C10 C11 C12 . . . . 0.2(3) ?
C10 C11 C12 C7 . . . . -0.5(3) ?
C8 C7 C12 C11 . . . . 0.4(3) ?
C6 C7 C12 C11 . . . . 178.06(17) ?
N2 C3 C13 C18 . . . . 156.66(17) ?
N4 C3 C13 C18 . . . . -23.2(2) ?
N2 C3 C13 C14 . . . . -25.1(2) ?
N4 C3 C13 C14 . . . . 155.04(17) ?
C18 C13 C14 C15 . . . . -0.1(3) ?
C3 C13 C14 C15 . . . . -178.39(17) ?
C13 C14 C15 C16 . . . . 0.5(3) ?
C14 C15 C16 C17 . . . . -0.3(3) ?
C15 C16 C17 C18 . . . . -0.2(3) ?
C14 C13 C18 C17 . . . . -0.4(3) ?
C3 C13 C18 C17 . . . . 177.78(17) ?
C16 C17 C18 C13 . . . . 0.6(3) ?
C6 N1 C19 O1 . . . . 5.0(2) ?
N2 N1 C19 O1 . . . . 168.06(15) ?
C6 N1 C19 C20 . . . . -176.05(15) ?
N2 N1 C19 C20 . . . . -13.0(2) ?
O1 C19 C20 C25 . . . . 130.67(18) ?
N1 C19 C20 C25 . . . . -48.2(2) ?
O1 C19 C20 C21 . . . . -45.1(2) ?
N1 C19 C20 C21 . . . . 136.01(17) ?
C25 C20 C21 C22 . . . . 1.2(3) ?
C19 C20 C21 C22 . . . . 177.08(16) ?
C20 C21 C22 C23 . . . . -2.1(3) ?
C21 C22 C23 C24 . . . . 1.4(3) ?
C22 C23 C24 C25 . . . . 0.1(3) ?
C21 C20 C25 C24 . . . . 0.3(3) ?
C19 C20 C25 C24 . . . . -175.30(15) ?
C23 C24 C25 C20 . . . . -1.0(3) ?

loop_
_cod_related_entry_id
_cod_related_entry_database
_cod_related_entry_code
1 ChemSpider 744382
